data_4348755
loop_
_publ_author_name
'Izod, Keith'
'Evans, Peter'
'Waddell, Paul G.'
'Probert, Michael R.'

_publ_section_title
;
 Remote Substituent Effects on the Structures and Stabilities of
 P&#x2550;E \p-Stabilized Diphosphatetrylenes
 (R<sub>2</sub>P)<sub>2</sub>E (E = Ge, Sn).
;
_journal_issue 20
_journal_name_full 'Inorganic chemistry'
_journal_page_first 10510
_journal_page_last 10522
_journal_paper_doi 10.1021/acs.inorgchem.6b01566
_journal_volume 55
_journal_year 2016
_chemical_formula_moiety 'C60 H92 P2 Sn'
_chemical_formula_sum 'C60 H92 P2 Sn'
_chemical_formula_weight 993.96
_space_group_crystal_system triclinic
_space_group_IT_number 2
_space_group_name_Hall '-P 1'
_space_group_name_H-M_alt 'P -1'
_atom_sites_solution_hydrogens geom
_atom_sites_solution_primary direct
_audit_creation_date 2014-05-09
_audit_creation_method
;
Olex2 1.2-alpha
(compiled 2014.03.20 svn.r2918 for OlexSys, GUI svn.r4816)
;
_cell_angle_alpha 94.717(2)
_cell_angle_beta 90.895(2)
_cell_angle_gamma 104.361(2)
_cell_formula_units_Z 2
_cell_length_a 10.3169(3)
_cell_length_b 14.1318(4)
_cell_length_c 21.3908(6)
_cell_measurement_reflns_used 17584
_cell_measurement_temperature 290.00(10)
_cell_measurement_theta_max 24.3050
_cell_measurement_theta_min 3.1860
_cell_volume 3008.92(15)
_computing_cell_refinement
;
CrysAlisPro, Agilent Technologies,
Version 1.171.36.32 (release 02-08-2013 CrysAlis171 .NET)
(compiled Aug  2 2013,16:46:58)
;
_computing_data_collection
;
CrysAlisPro, Agilent Technologies,
Version 1.171.36.32 (release 02-08-2013 CrysAlis171 .NET)
(compiled Aug  2 2013,16:46:58)
;
_computing_data_reduction
;
CrysAlisPro, Agilent Technologies,
Version 1.171.36.32 (release 02-08-2013 CrysAlis171 .NET)
(compiled Aug  2 2013,16:46:58)
;
_computing_molecular_graphics 'Olex2 (Dolomanov et al., 2009)'
_computing_publication_material 'Olex2 (Dolomanov et al., 2009)'
_computing_structure_refinement 'XL (Sheldrick, 2008)'
_computing_structure_solution 'XT (Sheldrick, 2008)'
_diffrn_ambient_temperature 290.00(10)
_diffrn_detector_area_resol_mean 10.3968
_diffrn_measured_fraction_theta_full 0.998
_diffrn_measured_fraction_theta_max 0.894
_diffrn_measurement_device_type 'Xcalibur, Atlas, Gemini ultra'
_diffrn_measurement_method '\w scans'
_diffrn_orient_matrix_UB_11 0.0311539000
_diffrn_orient_matrix_UB_12 0.0508390000
_diffrn_orient_matrix_UB_13 0.0007578000
_diffrn_orient_matrix_UB_21 0.0048783000
_diffrn_orient_matrix_UB_22 0.0029832000
_diffrn_orient_matrix_UB_23 0.0332509000
_diffrn_orient_matrix_UB_31 0.0636339000
_diffrn_orient_matrix_UB_32 -0.0105938000
_diffrn_orient_matrix_UB_33 -0.0015337000
_diffrn_radiation_monochromator graphite
_diffrn_radiation_type MoK\a
_diffrn_radiation_wavelength 0.71073
_diffrn_reflns_av_R_equivalents 0.0601
_diffrn_reflns_av_unetI/netI 0.0533
_diffrn_reflns_Laue_measured_fraction_full 0.998
_diffrn_reflns_Laue_measured_fraction_max 0.894
_diffrn_reflns_limit_h_max 13
_diffrn_reflns_limit_h_min -13
_diffrn_reflns_limit_k_max 18
_diffrn_reflns_limit_k_min -19
_diffrn_reflns_limit_l_max 28
_diffrn_reflns_limit_l_min -28
_diffrn_reflns_number 97137
_diffrn_reflns_point_group_measured_fraction_full 0.998
_diffrn_reflns_point_group_measured_fraction_max 0.894
_diffrn_reflns_theta_full 26.000
_diffrn_reflns_theta_max 29.315
_diffrn_reflns_theta_min 2.882
_diffrn_source 'Enhance (Mo) X-ray Source'
_exptl_absorpt_coefficient_mu 0.510
_exptl_absorpt_correction_T_max 1.00000
_exptl_absorpt_correction_T_min 0.60123
_exptl_absorpt_correction_type multi-scan
_exptl_absorpt_process_details
;
CrysAlisPro, Agilent Technologies,
Version 1.171.36.32 (release 02-08-2013 CrysAlis171 .NET)
(compiled Aug  2 2013,16:46:58)
Empirical absorption correction using spherical harmonics,
 implemented in SCALE3 ABSPACK scaling algorithm.
;
_exptl_crystal_colour 'dark yellow'
_exptl_crystal_colour_modifier dark
_exptl_crystal_colour_primary yellow
_exptl_crystal_density_diffrn 1.097
_exptl_crystal_description block
_exptl_crystal_F_000 1064
_exptl_crystal_size_max 0.92
_exptl_crystal_size_mid 0.31
_exptl_crystal_size_min 0.19
_refine_diff_density_max 0.612
_refine_diff_density_min -0.511
_refine_diff_density_rms 0.058
_refine_ls_extinction_method none
_refine_ls_goodness_of_fit_ref 1.015
_refine_ls_hydrogen_treatment constr
_refine_ls_matrix_type full
_refine_ls_number_parameters 592
_refine_ls_number_reflns 14738
_refine_ls_number_restraints 495
_refine_ls_restrained_S_all 1.022
_refine_ls_R_factor_all 0.1023
_refine_ls_R_factor_gt 0.0534
_refine_ls_shift/su_max 0.000
_refine_ls_shift/su_mean 0.000
_refine_ls_structure_factor_coef Fsqd
_refine_ls_weighting_details 'w=1/[\s^2^(Fo^2^)+(0.0539P)^2^+2.2462P] where P=(Fo^2^+2Fc^2^)/3'
_refine_ls_weighting_scheme calc
_refine_ls_wR_factor_gt 0.1162
_refine_ls_wR_factor_ref 0.1359
_reflns_Friedel_coverage 0.000
_reflns_number_gt 9497
_reflns_number_total 14738
_reflns_threshold_expression 'I > 2\s(I)'
_cod_data_source_file ic6b01566_si_002.cif
_cod_data_source_block 7Sn(room_temp)_kji140014
_cod_original_cell_volume 3008.90(14)
_cod_database_code 4348755
_shelxl_version_number 2013-4
_chemical_oxdiff_formula 'C60 H96 P2 Sn1'
_shelx_space_group_comment
;
The symmetry employed for this shelxl refinement is uniquely defined
by the following loop, which should always be used as a source of
symmetry information in preference to the above space-group names.
They are only intended as comments.
;
_reflns_odcompleteness_completeness 99.84
_reflns_odcompleteness_iscentric 1
_reflns_odcompleteness_theta 25.30
_olex2_refinement_description
;
1. Fixed Uiso
 At 1.2 times of:
  All C(H) groups
 At 1.5 times of:
  All C(H,H,H) groups
2. Rigid body (RIGU) restrains
 All non-hydrogen atoms
 with sigma for 1-2 distances of 0.004 and sigma for 1-3 distances of 0.004
3.a Ternary CH refined with riding coordinates:
 C7(H7), C10(H10), C13(H13), C22(H22), C25(H25), C28(H28), C37(H37), C40(H40),
 C43(H43), C52(H52), C55(H55), C58(H58)
3.b Aromatic/amide H refined with riding coordinates:
 C3(H3), C5(H5), C18(H18), C20(H20), C33(H33), C35(H35), C48(H48), C50(H50)
3.c Idealised Me refined as rotating group:
 C8(H8A,H8B,H8C), C9(H9A,H9B,H9C), C11(H11A,H11B,H11C), C12(H12A,H12B,H12C),
 C14(H14A,H14B,H14C), C15(H15A,H15B,H15C), C23(H23A,H23B,H23C), C24(H24A,H24B,
 H24C), C26(H26A,H26B,H26C), C27(H27A,H27B,H27C), C29(H29A,H29B,H29C), C30(H30A,
 H30B,H30C), C38(H38A,H38B,H38C), C39(H39A,H39B,H39C), C41(H41A,H41B,H41C),
 C42(H42A,H42B,H42C), C44(H44A,H44B,H44C), C45(H45A,H45B,H45C), C53(H53A,H53B,
 H53C), C54(H54A,H54B,H54C), C56(H56A,H56B,H56C), C57(H57A,H57B,H57C), C59(H59A,
 H59B,H59C), C60(H60A,H60B,H60C)
;

loop_
_space_group_symop_operation_xyz
'x, y, z'
'-x, -y, -z'

loop_
_atom_site_label
_atom_site_type_symbol
_atom_site_fract_x
_atom_site_fract_y
_atom_site_fract_z
_atom_site_U_iso_or_equiv
_atom_site_adp_type
_atom_site_occupancy
_atom_site_site_symmetry_order
_atom_site_calc_flag
_atom_site_refinement_flags_posn
Sn1 Sn 0.17737(2) 0.40328(2) 0.23808(2) 0.05379(9) Uani 1 1 d .
P2 P -0.07136(8) 0.34172(6) 0.26411(4) 0.04551(19) Uani 1 1 d .
P1 P 0.14581(8) 0.57611(6) 0.22801(4) 0.0482(2) Uani 1 1 d .
C31 C -0.1096(3) 0.2351(2) 0.31197(14) 0.0479(7) Uani 1 1 d .
C36 C -0.0247(3) 0.2200(3) 0.36048(16) 0.0571(8) Uani 1 1 d .
C47 C -0.1612(4) 0.3285(3) 0.13810(16) 0.0576(8) Uani 1 1 d .
C46 C -0.0836(3) 0.2899(2) 0.18014(14) 0.0474(7) Uani 1 1 d .
C52 C -0.2477(4) 0.3974(3) 0.15854(18) 0.0756(11) Uani 1 1 d .
H52 H -0.2446 0.4045 0.2045 0.091 Uiso 1 1 calc R
C16 C 0.2248(3) 0.5933(2) 0.30902(14) 0.0484(7) Uani 1 1 d .
C1 C 0.2714(3) 0.6549(2) 0.18103(15) 0.0517(7) Uani 1 1 d .
C51 C -0.0173(3) 0.2180(2) 0.15578(15) 0.0519(7) Uani 1 1 d .
C48 C -0.1661(4) 0.2977(3) 0.07414(17) 0.0657(9) Uani 1 1 d .
H48 H -0.2155 0.3242 0.0468 0.079 Uiso 1 1 calc R
C32 C -0.2400(3) 0.1714(3) 0.30398(17) 0.0587(8) Uani 1 1 d .
C2 C 0.3213(3) 0.6204(3) 0.12494(16) 0.0570(8) Uani 1 1 d .
C21 C 0.3608(3) 0.5994(3) 0.32355(16) 0.0555(8) Uani 1 1 d .
C17 C 0.1393(4) 0.6044(3) 0.35900(17) 0.0628(9) Uani 1 1 d .
C58 C 0.0567(3) 0.1633(3) 0.19597(17) 0.0592(8) Uani 1 1 d .
H58 H 0.0724 0.1989 0.2378 0.071 Uiso 1 1 calc R
C50 C -0.0285(4) 0.1914(3) 0.09119(17) 0.0624(9) Uani 1 1 d .
H50 H 0.0155 0.1451 0.0753 0.075 Uiso 1 1 calc R
C37 C -0.3453(3) 0.1876(3) 0.25833(18) 0.0623(9) Uani 1 1 d .
H37 H -0.3032 0.2452 0.2366 0.075 Uiso 1 1 calc R
C18 C 0.1926(5) 0.6289(3) 0.41948(18) 0.0777(11) Uani 1 1 d .
H18 H 0.1357 0.6371 0.4517 0.093 Uiso 1 1 calc R
C6 C 0.3048(4) 0.7569(3) 0.19832(18) 0.0672(9) Uani 1 1 d .
C43 C 0.1114(4) 0.2884(3) 0.37897(17) 0.0691(10) Uani 1 1 d .
H43 H 0.1254 0.3421 0.3516 0.083 Uiso 1 1 calc R
C35 C -0.0676(4) 0.1398(3) 0.3953(2) 0.0759(11) Uani 1 1 d .
H35 H -0.0101 0.1292 0.4264 0.091 Uiso 1 1 calc R
C13 C 0.2762(4) 0.5145(3) 0.09860(17) 0.0681(10) Uani 1 1 d .
H13 H 0.2675 0.4746 0.1344 0.082 Uiso 1 1 calc R
C3 C 0.4106(4) 0.6866(3) 0.09160(19) 0.0743(11) Uani 1 1 d .
H3 H 0.4456 0.6632 0.0554 0.089 Uiso 1 1 calc R
C49 C -0.1007(4) 0.2295(3) 0.04976(16) 0.0639(9) Uani 1 1 d .
C54 C -0.3942(5) 0.3550(4) 0.1368(2) 0.0988(15) Uani 1 1 d .
H54A H -0.4012 0.3499 0.0918 0.148 Uiso 1 1 calc GR
H54B H -0.4473 0.3974 0.1536 0.148 Uiso 1 1 calc GR
H54C H -0.4259 0.2911 0.1513 0.148 Uiso 1 1 calc GR
C28 C 0.4634(3) 0.5822(3) 0.27641(18) 0.0652(9) Uani 1 1 d .
H28 H 0.4159 0.5585 0.2359 0.078 Uiso 1 1 calc R
C33 C -0.2749(4) 0.0933(3) 0.3399(2) 0.0802(12) Uani 1 1 d .
H33 H -0.3592 0.0505 0.3329 0.096 Uiso 1 1 calc R
C59 C -0.0287(5) 0.0605(3) 0.2034(2) 0.0827(12) Uani 1 1 d .
H59A H -0.1130 0.0646 0.2204 0.124 Uiso 1 1 calc GR
H59B H 0.0170 0.0288 0.2314 0.124 Uiso 1 1 calc GR
H59C H -0.0440 0.0232 0.1632 0.124 Uiso 1 1 calc GR
C22 C -0.0108(4) 0.5941(4) 0.3497(2) 0.0835(12) Uani 1 1 d .
H22 H -0.0363 0.5693 0.3059 0.100 Uiso 1 1 calc R
C19 C 0.3268(5) 0.6417(3) 0.43413(18) 0.0802(12) Uani 1 1 d .
C20 C 0.4075(4) 0.6247(3) 0.38590(18) 0.0737(11) Uani 1 1 d .
H20 H 0.4975 0.6302 0.3953 0.088 Uiso 1 1 calc R
C60 C 0.1928(4) 0.1570(3) 0.1712(2) 0.0854(13) Uani 1 1 d .
H60A H 0.1799 0.1144 0.1331 0.128 Uiso 1 1 calc GR
H60B H 0.2403 0.1313 0.2020 0.128 Uiso 1 1 calc GR
H60C H 0.2437 0.2212 0.1631 0.128 Uiso 1 1 calc GR
C5 C 0.3932(5) 0.8185(3) 0.1630(2) 0.0893(13) Uani 1 1 d .
H5 H 0.4158 0.8853 0.1754 0.107 Uiso 1 1 calc R
C7 C 0.2452(5) 0.8033(3) 0.25344(19) 0.0796(12) Uani 1 1 d .
H7 H 0.1854 0.7499 0.2733 0.095 Uiso 1 1 calc R
C53 C -0.1967(5) 0.4983(3) 0.1368(2) 0.0949(14) Uani 1 1 d .
H53A H -0.1069 0.5260 0.1532 0.142 Uiso 1 1 calc GR
H53B H -0.2532 0.5394 0.1517 0.142 Uiso 1 1 calc GR
H53C H -0.1976 0.4938 0.0918 0.142 Uiso 1 1 calc GR
C4 C 0.4495(5) 0.7864(3) 0.1105(2) 0.0873(13) Uani 1 1 d .
C34 C -0.1919(5) 0.0755(3) 0.3855(2) 0.0878(13) Uani 1 1 d .
C29 C 0.5705(4) 0.6760(4) 0.2671(2) 0.0959(14) Uani 1 1 d .
H29A H 0.5282 0.7252 0.2546 0.144 Uiso 1 1 calc GR
H29B H 0.6291 0.6624 0.2350 0.144 Uiso 1 1 calc GR
H29C H 0.6212 0.6993 0.3057 0.144 Uiso 1 1 calc GR
C30 C 0.5314(5) 0.5034(4) 0.2955(2) 0.0922(14) Uani 1 1 d .
H30A H 0.5818 0.5259 0.3343 0.138 Uiso 1 1 calc GR
H30B H 0.5905 0.4909 0.2634 0.138 Uiso 1 1 calc GR
H30C H 0.4645 0.4441 0.3007 0.138 Uiso 1 1 calc GR
C55 C -0.1090(5) 0.2001(3) -0.02026(18) 0.0837(12) Uani 1 1 d .
H55 H -0.1840 0.2227 -0.0369 0.100 Uiso 1 1 calc R
C23 C -0.0944(5) 0.5222(4) 0.3917(2) 0.1008(15) Uani 1 1 d .
H23A H -0.0731 0.4598 0.3848 0.151 Uiso 1 1 calc GR
H23B H -0.1878 0.5145 0.3820 0.151 Uiso 1 1 calc GR
H23C H -0.0749 0.5469 0.4349 0.151 Uiso 1 1 calc GR
C45 C 0.2244(5) 0.2387(5) 0.3687(3) 0.118(2) Uani 1 1 d .
H45A H 0.2131 0.1848 0.3944 0.177 Uiso 1 1 calc GR
H45B H 0.3084 0.2849 0.3798 0.177 Uiso 1 1 calc GR
H45C H 0.2235 0.2147 0.3253 0.177 Uiso 1 1 calc GR
C25 C 0.3855(7) 0.6754(5) 0.5005(2) 0.124(2) Uani 1 1 d .
H25 H 0.3016 0.6766 0.5210 0.149 Uiso 1 1 calc R
C15 C 0.3748(6) 0.4806(5) 0.0549(3) 0.130(2) Uani 1 1 d .
H15A H 0.3673 0.5036 0.0143 0.196 Uiso 1 1 calc GR
H15B H 0.3547 0.4102 0.0510 0.196 Uiso 1 1 calc GR
H15C H 0.4644 0.5066 0.0720 0.196 Uiso 1 1 calc GR
C44 C 0.1180(5) 0.3338(4) 0.4459(2) 0.1062(16) Uani 1 1 d .
H44A H 0.0450 0.3642 0.4520 0.159 Uiso 1 1 calc GR
H44B H 0.2013 0.3823 0.4538 0.159 Uiso 1 1 calc GR
H44C H 0.1118 0.2838 0.4743 0.159 Uiso 1 1 calc GR
C39 C -0.4619(5) 0.2114(5) 0.2928(3) 0.121(2) Uani 1 1 d .
H39A H -0.5064 0.1562 0.3144 0.181 Uiso 1 1 calc GR
H39B H -0.5238 0.2258 0.2632 0.181 Uiso 1 1 calc GR
H39C H -0.4296 0.2673 0.3226 0.181 Uiso 1 1 calc GR
C38 C -0.3930(6) 0.1020(4) 0.2079(3) 0.1154(19) Uani 1 1 d .
H38A H -0.3173 0.0897 0.1861 0.173 Uiso 1 1 calc GR
H38B H -0.4538 0.1183 0.1786 0.173 Uiso 1 1 calc GR
H38C H -0.4377 0.0445 0.2273 0.173 Uiso 1 1 calc GR
C24 C -0.0433(6) 0.6932(5) 0.3610(3) 0.129(2) Uani 1 1 d .
H24A H -0.0011 0.7258 0.4000 0.193 Uiso 1 1 calc GR
H24B H -0.1385 0.6839 0.3629 0.193 Uiso 1 1 calc GR
H24C H -0.0107 0.7325 0.3273 0.193 Uiso 1 1 calc GR
C14 C 0.1465(6) 0.4919(4) 0.0670(3) 0.133(2) Uani 1 1 d .
H14A H 0.0858 0.5179 0.0927 0.200 Uiso 1 1 calc GR
H14B H 0.1133 0.4220 0.0595 0.200 Uiso 1 1 calc GR
H14C H 0.1539 0.5206 0.0276 0.200 Uiso 1 1 calc GR
C56 C 0.0091(7) 0.2520(5) -0.0515(3) 0.152(3) Uani 1 1 d .
H56A H 0.0196 0.3214 -0.0438 0.227 Uiso 1 1 calc GR
H56B H -0.0015 0.2336 -0.0958 0.227 Uiso 1 1 calc GR
H56C H 0.0869 0.2350 -0.0353 0.227 Uiso 1 1 calc GR
C8 C 0.3524(7) 0.8588(5) 0.3039(3) 0.134(2) Uani 1 1 d .
H8A H 0.4015 0.8148 0.3182 0.201 Uiso 1 1 calc GR
H8B H 0.3094 0.8841 0.3386 0.201 Uiso 1 1 calc GR
H8C H 0.4127 0.9122 0.2861 0.201 Uiso 1 1 calc GR
C9 C 0.1614(8) 0.8680(5) 0.2319(3) 0.153(3) Uani 1 1 d .
H9A H 0.2126 0.9138 0.2053 0.229 Uiso 1 1 calc GR
H9B H 0.1347 0.9032 0.2677 0.229 Uiso 1 1 calc GR
H9C H 0.0833 0.8285 0.2090 0.229 Uiso 1 1 calc GR
C57 C -0.1440(9) 0.0925(4) -0.0357(3) 0.166(3) Uani 1 1 d .
H57A H -0.0726 0.0664 -0.0212 0.250 Uiso 1 1 calc GR
H57B H -0.1573 0.0781 -0.0803 0.250 Uiso 1 1 calc GR
H57C H -0.2248 0.0634 -0.0155 0.250 Uiso 1 1 calc GR
C10 C 0.5516(6) 0.8584(5) 0.0748(3) 0.130(2) Uani 1 1 d .
H10 H 0.5333 0.9225 0.0855 0.156 Uiso 1 1 calc R
C27 C 0.4467(11) 0.7756(6) 0.5100(3) 0.209(5) Uani 1 1 d .
H27A H 0.5179 0.7922 0.4814 0.313 Uiso 1 1 calc GR
H27B H 0.4825 0.7913 0.5524 0.313 Uiso 1 1 calc GR
H27C H 0.3819 0.8123 0.5028 0.313 Uiso 1 1 calc GR
C40 C -0.2342(8) -0.0143(5) 0.4233(4) 0.141(2) Uani 1 1 d .
H40 H -0.3308 -0.0351 0.4138 0.169 Uiso 1 1 calc R
C26 C 0.4177(10) 0.6024(6) 0.5328(3) 0.189(4) Uani 1 1 d .
H26A H 0.3474 0.5433 0.5260 0.283 Uiso 1 1 calc GR
H26B H 0.4281 0.6232 0.5769 0.283 Uiso 1 1 calc GR
H26C H 0.5000 0.5903 0.5180 0.283 Uiso 1 1 calc GR
C11 C 0.6873(7) 0.8673(7) 0.1018(4) 0.185(4) Uani 1 1 d .
H11A H 0.6887 0.8845 0.1462 0.277 Uiso 1 1 calc GR
H11B H 0.7506 0.9174 0.0826 0.277 Uiso 1 1 calc GR
H11C H 0.7108 0.8059 0.0941 0.277 Uiso 1 1 calc GR
C12 C 0.5389(9) 0.8441(7) 0.0081(3) 0.216(5) Uani 1 1 d .
H12A H 0.5493 0.7801 -0.0057 0.323 Uiso 1 1 calc GR
H12B H 0.6068 0.8930 -0.0096 0.323 Uiso 1 1 calc GR
H12C H 0.4521 0.8496 -0.0054 0.323 Uiso 1 1 calc GR
C42 C -0.2298(11) 0.0101(6) 0.4899(4) 0.215(5) Uani 1 1 d .
H42A H -0.2181 -0.0446 0.5112 0.323 Uiso 1 1 calc GR
H42B H -0.3121 0.0253 0.5020 0.323 Uiso 1 1 calc GR
H42C H -0.1563 0.0659 0.5012 0.323 Uiso 1 1 calc GR
C41 C -0.1926(13) -0.0955(6) 0.3992(5) 0.259(6) Uani 1 1 d .
H41A H -0.2272 -0.1138 0.3568 0.389 Uiso 1 1 calc GR
H41B H -0.2252 -0.1491 0.4243 0.389 Uiso 1 1 calc GR
H41C H -0.0965 -0.0799 0.3997 0.389 Uiso 1 1 calc GR

loop_
_atom_site_aniso_label
_atom_site_aniso_U_11
_atom_site_aniso_U_22
_atom_site_aniso_U_33
_atom_site_aniso_U_23
_atom_site_aniso_U_13
_atom_site_aniso_U_12
Sn1 0.05308(14) 0.05183(14) 0.05580(15) 0.00863(10) 0.00558(10) 0.01045(10)
P2 0.0491(4) 0.0437(4) 0.0414(4) -0.0020(3) -0.0013(3) 0.0093(3)
P1 0.0484(4) 0.0507(5) 0.0432(4) 0.0004(4) -0.0047(3) 0.0094(4)
C31 0.0532(17) 0.0467(17) 0.0422(16) 0.0004(13) 0.0030(13) 0.0104(14)
C36 0.0582(19) 0.063(2) 0.0491(18) 0.0087(15) 0.0029(15) 0.0124(16)
C47 0.067(2) 0.062(2) 0.0464(18) -0.0018(15) -0.0055(15) 0.0228(17)
C46 0.0512(17) 0.0455(16) 0.0430(16) -0.0008(13) -0.0002(13) 0.0092(14)
C52 0.097(3) 0.090(3) 0.053(2) -0.0058(19) -0.0103(19) 0.054(2)
C16 0.0552(17) 0.0463(17) 0.0430(16) 0.0020(13) -0.0046(13) 0.0127(14)
C1 0.0539(18) 0.0511(17) 0.0463(17) 0.0058(13) -0.0074(14) 0.0061(14)
C51 0.0548(18) 0.0485(17) 0.0494(17) -0.0060(14) -0.0012(14) 0.0110(14)
C48 0.083(3) 0.068(2) 0.0490(19) -0.0025(16) -0.0083(17) 0.028(2)
C32 0.0556(18) 0.0506(18) 0.065(2) 0.0014(16) 0.0039(15) 0.0052(15)
C2 0.0593(19) 0.064(2) 0.0455(18) 0.0074(15) -0.0059(15) 0.0121(16)
C21 0.0576(18) 0.059(2) 0.0496(18) 0.0059(15) -0.0067(14) 0.0149(16)
C17 0.068(2) 0.071(2) 0.0506(19) -0.0004(16) 0.0014(15) 0.0229(18)
C58 0.064(2) 0.0564(19) 0.062(2) -0.0052(16) -0.0054(16) 0.0265(16)
C50 0.076(2) 0.057(2) 0.056(2) -0.0101(16) 0.0025(17) 0.0257(18)
C37 0.0500(18) 0.060(2) 0.069(2) 0.0004(17) -0.0048(16) 0.0015(16)
C18 0.090(3) 0.095(3) 0.050(2) -0.006(2) -0.0007(19) 0.031(2)
C6 0.081(2) 0.0535(19) 0.059(2) 0.0058(16) -0.0096(18) 0.0020(17)
C43 0.058(2) 0.094(3) 0.052(2) 0.0197(19) -0.0046(16) 0.0077(19)
C35 0.080(2) 0.082(3) 0.070(3) 0.026(2) 0.001(2) 0.022(2)
C13 0.099(3) 0.061(2) 0.0428(19) 0.0081(16) 0.0161(18) 0.0171(19)
C3 0.070(2) 0.089(3) 0.056(2) 0.0161(19) 0.0018(18) 0.002(2)
C49 0.080(2) 0.062(2) 0.0467(18) -0.0067(16) -0.0024(16) 0.0175(19)
C54 0.087(3) 0.125(4) 0.098(4) 0.006(3) -0.008(3) 0.053(3)
C28 0.0511(19) 0.086(3) 0.056(2) 0.0031(18) -0.0072(15) 0.0136(18)
C33 0.072(2) 0.062(2) 0.097(3) 0.020(2) 0.000(2) -0.0050(19)
C59 0.093(3) 0.057(2) 0.103(3) 0.004(2) -0.004(2) 0.030(2)
C22 0.071(2) 0.123(4) 0.063(2) -0.006(2) 0.0037(19) 0.040(2)
C19 0.105(3) 0.087(3) 0.047(2) -0.0033(19) -0.0144(19) 0.026(2)
C20 0.074(2) 0.088(3) 0.056(2) -0.0001(19) -0.0210(17) 0.018(2)
C60 0.074(3) 0.092(3) 0.097(3) -0.014(3) -0.002(2) 0.040(2)
C5 0.108(3) 0.067(2) 0.072(3) 0.005(2) -0.008(2) -0.017(2)
C7 0.122(3) 0.048(2) 0.066(2) -0.0023(17) -0.005(2) 0.017(2)
C53 0.110(3) 0.082(3) 0.103(4) -0.009(2) -0.027(3) 0.049(3)
C4 0.085(3) 0.082(3) 0.075(3) 0.018(2) -0.002(2) -0.019(2)
C34 0.092(3) 0.069(3) 0.100(3) 0.035(2) 0.007(2) 0.007(2)
C29 0.061(2) 0.113(4) 0.102(4) 0.009(3) -0.003(2) 0.000(2)
C30 0.078(3) 0.118(4) 0.092(3) 0.003(3) -0.012(2) 0.048(3)
C55 0.115(3) 0.085(3) 0.049(2) -0.0144(19) -0.003(2) 0.027(3)
C23 0.087(3) 0.134(4) 0.073(3) -0.019(3) 0.019(2) 0.021(3)
C45 0.073(3) 0.187(6) 0.098(4) -0.002(4) -0.010(3) 0.045(3)
C25 0.175(6) 0.131(4) 0.059(3) -0.012(3) -0.042(3) 0.032(4)
C15 0.141(5) 0.132(5) 0.132(5) -0.015(4) 0.021(4) 0.066(4)
C44 0.110(4) 0.119(4) 0.076(3) -0.006(3) -0.015(3) 0.009(3)
C39 0.093(3) 0.185(6) 0.098(4) 0.005(4) 0.006(3) 0.063(4)
C38 0.113(4) 0.104(4) 0.118(4) -0.032(3) -0.049(3) 0.022(3)
C24 0.112(4) 0.148(5) 0.150(6) 0.023(4) 0.025(4) 0.075(4)
C14 0.104(4) 0.106(4) 0.167(6) -0.061(4) -0.027(4) 0.009(3)
C56 0.184(6) 0.175(6) 0.066(3) -0.024(4) 0.029(4) -0.003(5)
C8 0.176(6) 0.113(4) 0.090(4) -0.027(3) -0.019(4) 0.008(4)
C9 0.250(8) 0.147(5) 0.105(4) 0.012(4) 0.007(5) 0.132(6)
C57 0.326(10) 0.085(3) 0.069(3) -0.026(3) -0.032(5) 0.028(4)
C10 0.118(4) 0.125(4) 0.108(4) 0.020(3) 0.017(3) -0.046(3)
C27 0.365(13) 0.124(5) 0.092(5) -0.016(4) -0.077(6) -0.013(6)
C40 0.167(6) 0.098(4) 0.156(5) 0.072(4) 0.006(5) 0.010(4)
C26 0.287(10) 0.158(6) 0.094(4) 0.024(4) -0.092(6) 0.006(6)
C11 0.107(4) 0.223(9) 0.183(7) 0.028(6) 0.023(4) -0.041(5)
C12 0.223(8) 0.228(9) 0.109(5) 0.038(5) 0.029(5) -0.116(7)
C42 0.317(13) 0.166(7) 0.157(6) 0.100(5) 0.038(6) 0.021(7)
C41 0.419(17) 0.104(5) 0.288(11) 0.099(6) 0.109(11) 0.098(8)

loop_
_atom_type_symbol
_atom_type_description
_atom_type_scat_dispersion_real
_atom_type_scat_dispersion_imag
_atom_type_scat_source
C C 0.0033 0.0016 'International Tables Vol C Tables 4.2.6.8 and 6.1.1.4'
H H 0.0000 0.0000 'International Tables Vol C Tables 4.2.6.8 and 6.1.1.4'
P P 0.1023 0.0942 'International Tables Vol C Tables 4.2.6.8 and 6.1.1.4'
Sn Sn -0.6537 1.4246 'International Tables Vol C Tables 4.2.6.8 and 6.1.1.4'

loop_
_geom_angle_atom_site_label_1
_geom_angle_atom_site_label_2
_geom_angle_atom_site_label_3
_geom_angle
P1 Sn1 P2 90.50(3)
C31 P2 Sn1 115.12(10)
C31 P2 C46 106.28(14)
C46 P2 Sn1 81.70(10)
C16 P1 Sn1 79.84(10)
C1 P1 Sn1 115.37(11)
C1 P1 C16 104.66(14)
C36 C31 P2 124.5(2)
C36 C31 C32 118.1(3)
C32 C31 P2 117.0(2)
C31 C36 C43 123.9(3)
C35 C36 C31 119.1(3)
C35 C36 C43 116.9(3)
C46 C47 C52 124.1(3)
C48 C47 C46 119.1(3)
C48 C47 C52 116.7(3)
C47 C46 P2 116.6(2)
C47 C46 C51 118.7(3)
C51 C46 P2 124.7(2)
C47 C52 H52 107.4
C47 C52 C54 111.6(3)
C54 C52 H52 107.4
C53 C52 C47 112.6(4)
C53 C52 H52 107.4
C53 C52 C54 110.2(4)
C21 C16 P1 125.5(2)
C21 C16 C17 118.5(3)
C17 C16 P1 115.9(2)
C2 C1 P1 123.6(3)
C2 C1 C6 118.5(3)
C6 C1 P1 117.4(3)
C46 C51 C58 124.2(3)
C50 C51 C46 118.1(3)
C50 C51 C58 117.5(3)
C47 C48 H48 118.6
C49 C48 C47 122.9(3)
C49 C48 H48 118.6
C31 C32 C37 122.7(3)
C33 C32 C31 119.3(3)
C33 C32 C37 118.0(3)
C1 C2 C13 121.9(3)
C3 C2 C1 119.1(3)
C3 C2 C13 119.0(3)
C16 C21 C28 125.3(3)
C20 C21 C16 118.3(3)
C20 C21 C28 116.4(3)
C16 C17 C22 123.5(3)
C18 C17 C16 119.6(3)
C18 C17 C22 116.9(3)
C51 C58 H58 107.6
C51 C58 C59 110.7(3)
C51 C58 C60 113.7(3)
C59 C58 H58 107.6
C59 C58 C60 109.5(3)
C60 C58 H58 107.6
C51 C50 H50 118.1
C49 C50 C51 123.9(3)
C49 C50 H50 118.1
C32 C37 H37 107.0
C32 C37 C38 113.1(3)
C39 C37 C32 111.1(3)
C39 C37 H37 107.0
C39 C37 C38 111.3(4)
C38 C37 H37 107.0
C17 C18 H18 118.7
C19 C18 C17 122.7(4)
C19 C18 H18 118.7
C1 C6 C7 123.1(4)
C5 C6 C1 119.2(4)
C5 C6 C7 117.6(4)
C36 C43 H43 107.2
C45 C43 C36 112.3(4)
C45 C43 H43 107.2
C44 C43 C36 112.4(3)
C44 C43 H43 107.2
C44 C43 C45 110.3(4)
C36 C35 H35 118.7
C34 C35 C36 122.6(4)
C34 C35 H35 118.7
C2 C13 H13 106.8
C2 C13 C15 114.5(4)
C15 C13 H13 106.8
C14 C13 C2 112.5(4)
C14 C13 H13 106.8
C14 C13 C15 108.9(4)
C2 C3 H3 118.8
C2 C3 C4 122.3(4)
C4 C3 H3 118.8
C48 C49 C55 120.1(4)
C50 C49 C48 117.3(3)
C50 C49 C55 122.5(3)
C52 C54 H54A 109.5
C52 C54 H54B 109.5
C52 C54 H54C 109.5
H54A C54 H54B 109.5
H54A C54 H54C 109.5
H54B C54 H54C 109.5
C21 C28 H28 107.8
C21 C28 C29 112.5(3)
C21 C28 C30 111.5(3)
C29 C28 H28 107.8
C29 C28 C30 109.3(3)
C30 C28 H28 107.8
C32 C33 H33 118.4
C34 C33 C32 123.2(4)
C34 C33 H33 118.4
C58 C59 H59A 109.5
C58 C59 H59B 109.5
C58 C59 H59C 109.5
H59A C59 H59B 109.5
H59A C59 H59C 109.5
H59B C59 H59C 109.5
C17 C22 H22 107.9
C23 C22 C17 112.6(4)
C23 C22 H22 107.9
C24 C22 C17 110.8(4)
C24 C22 H22 107.9
C24 C22 C23 109.6(4)
C18 C19 C20 117.2(4)
C18 C19 C25 121.9(5)
C20 C19 C25 120.8(5)
C21 C20 H20 118.3
C19 C20 C21 123.4(4)
C19 C20 H20 118.3
C58 C60 H60A 109.5
C58 C60 H60B 109.5
C58 C60 H60C 109.5
H60A C60 H60B 109.5
H60A C60 H60C 109.5
H60B C60 H60C 109.5
C6 C5 H5 118.3
C4 C5 C6 123.4(4)
C4 C5 H5 118.3
C6 C7 H7 107.1
C6 C7 C8 112.6(4)
C8 C7 H7 107.1
C9 C7 C6 111.1(4)
C9 C7 H7 107.1
C9 C7 C8 111.4(5)
C52 C53 H53A 109.5
C52 C53 H53B 109.5
C52 C53 H53C 109.5
H53A C53 H53B 109.5
H53A C53 H53C 109.5
H53B C53 H53C 109.5
C3 C4 C10 122.1(5)
C5 C4 C3 117.2(4)
C5 C4 C10 120.7(5)
C35 C34 C40 121.2(5)
C33 C34 C35 117.5(4)
C33 C34 C40 121.3(5)
C28 C29 H29A 109.5
C28 C29 H29B 109.5
C28 C29 H29C 109.5
H29A C29 H29B 109.5
H29A C29 H29C 109.5
H29B C29 H29C 109.5
C28 C30 H30A 109.5
C28 C30 H30B 109.5
C28 C30 H30C 109.5
H30A C30 H30B 109.5
H30A C30 H30C 109.5
H30B C30 H30C 109.5
C49 C55 H55 105.8
C56 C55 C49 111.9(4)
C56 C55 H55 105.8
C56 C55 C57 113.7(5)
C57 C55 C49 113.0(4)
C57 C55 H55 105.8
C22 C23 H23A 109.5
C22 C23 H23B 109.5
C22 C23 H23C 109.5
H23A C23 H23B 109.5
H23A C23 H23C 109.5
H23B C23 H23C 109.5
C43 C45 H45A 109.5
C43 C45 H45B 109.5
C43 C45 H45C 109.5
H45A C45 H45B 109.5
H45A C45 H45C 109.5
H45B C45 H45C 109.5
C19 C25 H25 97.7
C27 C25 C19 114.0(5)
C27 C25 H25 97.7
C26 C25 C19 114.8(5)
C26 C25 H25 97.7
C26 C25 C27 125.8(6)
C13 C15 H15A 109.5
C13 C15 H15B 109.5
C13 C15 H15C 109.5
H15A C15 H15B 109.5
H15A C15 H15C 109.5
H15B C15 H15C 109.5
C43 C44 H44A 109.5
C43 C44 H44B 109.5
C43 C44 H44C 109.5
H44A C44 H44B 109.5
H44A C44 H44C 109.5
H44B C44 H44C 109.5
C37 C39 H39A 109.5
C37 C39 H39B 109.5
C37 C39 H39C 109.5
H39A C39 H39B 109.5
H39A C39 H39C 109.5
H39B C39 H39C 109.5
C37 C38 H38A 109.5
C37 C38 H38B 109.5
C37 C38 H38C 109.5
H38A C38 H38B 109.5
H38A C38 H38C 109.5
H38B C38 H38C 109.5
C22 C24 H24A 109.5
C22 C24 H24B 109.5
C22 C24 H24C 109.5
H24A C24 H24B 109.5
H24A C24 H24C 109.5
H24B C24 H24C 109.5
C13 C14 H14A 109.5
C13 C14 H14B 109.5
C13 C14 H14C 109.5
H14A C14 H14B 109.5
H14A C14 H14C 109.5
H14B C14 H14C 109.5
C55 C56 H56A 109.5
C55 C56 H56B 109.5
C55 C56 H56C 109.5
H56A C56 H56B 109.5
H56A C56 H56C 109.5
H56B C56 H56C 109.5
C7 C8 H8A 109.5
C7 C8 H8B 109.5
C7 C8 H8C 109.5
H8A C8 H8B 109.5
H8A C8 H8C 109.5
H8B C8 H8C 109.5
C7 C9 H9A 109.5
C7 C9 H9B 109.5
C7 C9 H9C 109.5
H9A C9 H9B 109.5
H9A C9 H9C 109.5
H9B C9 H9C 109.5
C55 C57 H57A 109.5
C55 C57 H57B 109.5
C55 C57 H57C 109.5
H57A C57 H57B 109.5
H57A C57 H57C 109.5
H57B C57 H57C 109.5
C4 C10 H10 105.0
C11 C10 C4 109.1(6)
C11 C10 H10 105.0
C12 C10 C4 116.1(5)
C12 C10 H10 105.0
C12 C10 C11 115.4(7)
C25 C27 H27A 109.5
C25 C27 H27B 109.5
C25 C27 H27C 109.5
H27A C27 H27B 109.5
H27A C27 H27C 109.5
H27B C27 H27C 109.5
C34 C40 H40 101.7
C42 C40 C34 113.6(6)
C42 C40 H40 101.7
C41 C40 C34 114.2(7)
C41 C40 H40 101.7
C41 C40 C42 120.1(8)
C25 C26 H26A 109.5
C25 C26 H26B 109.5
C25 C26 H26C 109.5
H26A C26 H26B 109.5
H26A C26 H26C 109.5
H26B C26 H26C 109.5
C10 C11 H11A 109.5
C10 C11 H11B 109.5
C10 C11 H11C 109.5
H11A C11 H11B 109.5
H11A C11 H11C 109.5
H11B C11 H11C 109.5
C10 C12 H12A 109.5
C10 C12 H12B 109.5
C10 C12 H12C 109.5
H12A C12 H12B 109.5
H12A C12 H12C 109.5
H12B C12 H12C 109.5
C40 C42 H42A 109.5
C40 C42 H42B 109.5
C40 C42 H42C 109.5
H42A C42 H42B 109.5
H42A C42 H42C 109.5
H42B C42 H42C 109.5
C40 C41 H41A 109.5
C40 C41 H41B 109.5
C40 C41 H41C 109.5
H41A C41 H41B 109.5
H41A C41 H41C 109.5
H41B C41 H41C 109.5

loop_
_geom_bond_atom_site_label_1
_geom_bond_atom_site_label_2
_geom_bond_distance
Sn1 P2 2.5824(8)
Sn1 P1 2.5684(9)
P2 C31 1.857(3)
P2 C46 1.873(3)
P1 C16 1.874(3)
P1 C1 1.854(3)
C31 C36 1.411(5)
C31 C32 1.420(5)
C36 C43 1.519(5)
C36 C35 1.391(5)
C47 C46 1.421(5)
C47 C52 1.520(5)
C47 C48 1.398(5)
C46 C51 1.429(4)
C52 H52 0.9800
C52 C54 1.530(6)
C52 C53 1.506(6)
C16 C21 1.413(5)
C16 C17 1.420(5)
C1 C2 1.411(5)
C1 C6 1.413(5)
C51 C58 1.516(5)
C51 C50 1.397(5)
C48 H48 0.9300
C48 C49 1.380(5)
C32 C37 1.520(5)
C32 C33 1.375(5)
C2 C13 1.511(5)
C2 C3 1.391(5)
C21 C28 1.522(5)
C21 C20 1.398(5)
C17 C18 1.381(5)
C17 C22 1.527(5)
C58 H58 0.9800
C58 C59 1.524(5)
C58 C60 1.529(5)
C50 H50 0.9300
C50 C49 1.374(5)
C37 H37 0.9800
C37 C39 1.515(6)
C37 C38 1.529(6)
C18 H18 0.9300
C18 C19 1.378(6)
C6 C5 1.377(6)
C6 C7 1.514(6)
C43 H43 0.9800
C43 C45 1.514(6)
C43 C44 1.513(6)
C35 H35 0.9300
C35 C34 1.377(6)
C13 H13 0.9800
C13 C15 1.528(6)
C13 C14 1.440(6)
C3 H3 0.9300
C3 C4 1.391(6)
C49 C55 1.516(5)
C54 H54A 0.9600
C54 H54B 0.9600
C54 H54C 0.9600
C28 H28 0.9800
C28 C29 1.530(6)
C28 C30 1.533(6)
C33 H33 0.9300
C33 C34 1.368(6)
C59 H59A 0.9600
C59 H59B 0.9600
C59 H59C 0.9600
C22 H22 0.9800
C22 C23 1.526(7)
C22 C24 1.519(7)
C19 C20 1.379(6)
C19 C25 1.526(6)
C20 H20 0.9300
C60 H60A 0.9600
C60 H60B 0.9600
C60 H60C 0.9600
C5 H5 0.9300
C5 C4 1.367(6)
C7 H7 0.9800
C7 C8 1.548(7)
C7 C9 1.498(7)
C53 H53A 0.9600
C53 H53B 0.9600
C53 H53C 0.9600
C4 C10 1.533(6)
C34 C40 1.536(7)
C29 H29A 0.9600
C29 H29B 0.9600
C29 H29C 0.9600
C30 H30A 0.9600
C30 H30B 0.9600
C30 H30C 0.9600
C55 H55 0.9800
C55 C56 1.460(7)
C55 C57 1.481(7)
C23 H23A 0.9600
C23 H23B 0.9600
C23 H23C 0.9600
C45 H45A 0.9600
C45 H45B 0.9600
C45 H45C 0.9600
C25 H25 0.9800
C25 C27 1.397(9)
C25 C26 1.390(9)
C15 H15A 0.9600
C15 H15B 0.9600
C15 H15C 0.9600
C44 H44A 0.9600
C44 H44B 0.9600
C44 H44C 0.9600
C39 H39A 0.9600
C39 H39B 0.9600
C39 H39C 0.9600
C38 H38A 0.9600
C38 H38B 0.9600
C38 H38C 0.9600
C24 H24A 0.9600
C24 H24B 0.9600
C24 H24C 0.9600
C14 H14A 0.9600
C14 H14B 0.9600
C14 H14C 0.9600
C56 H56A 0.9600
C56 H56B 0.9600
C56 H56C 0.9600
C8 H8A 0.9600
C8 H8B 0.9600
C8 H8C 0.9600
C9 H9A 0.9600
C9 H9B 0.9600
C9 H9C 0.9600
C57 H57A 0.9600
C57 H57B 0.9600
C57 H57C 0.9600
C10 H10 0.9800
C10 C11 1.478(9)
C10 C12 1.423(8)
C27 H27A 0.9600
C27 H27B 0.9600
C27 H27C 0.9600
C40 H40 0.9800
C40 C42 1.435(10)
C40 C41 1.387(11)
C26 H26A 0.9600
C26 H26B 0.9600
C26 H26C 0.9600
C11 H11A 0.9600
C11 H11B 0.9600
C11 H11C 0.9600
C12 H12A 0.9600
C12 H12B 0.9600
C12 H12C 0.9600
C42 H42A 0.9600
C42 H42B 0.9600
C42 H42C 0.9600
C41 H41A 0.9600
C41 H41B 0.9600
C41 H41C 0.9600

loop_
_geom_torsion_atom_site_label_1
_geom_torsion_atom_site_label_2
_geom_torsion_atom_site_label_3
_geom_torsion_atom_site_label_4
_geom_torsion
Sn1 P2 C31 C36 36.4(3)
Sn1 P2 C31 C32 -151.7(2)
Sn1 P2 C46 C47 -115.0(3)
Sn1 P2 C46 C51 62.8(3)
Sn1 P1 C16 C21 73.2(3)
Sn1 P1 C16 C17 -109.1(3)
Sn1 P1 C1 C2 40.2(3)
Sn1 P1 C1 C6 -148.3(2)
P2 C31 C36 C43 -1.5(5)
P2 C31 C36 C35 176.6(3)
P2 C31 C32 C37 0.5(4)
P2 C31 C32 C33 -177.7(3)
P2 C46 C51 C58 8.8(5)
P2 C46 C51 C50 -175.6(3)
P1 C16 C21 C28 -6.9(5)
P1 C16 C21 C20 172.1(3)
P1 C16 C17 C18 -172.4(3)
P1 C16 C17 C22 5.4(5)
P1 C1 C2 C13 -0.4(5)
P1 C1 C2 C3 176.9(3)
P1 C1 C6 C5 -177.2(3)
P1 C1 C6 C7 1.2(5)
C31 P2 C46 C47 131.2(3)
C31 P2 C46 C51 -51.1(3)
C31 C36 C43 C45 -117.0(4)
C31 C36 C43 C44 118.0(4)
C31 C36 C35 C34 -1.9(6)
C31 C32 C37 C39 -114.0(4)
C31 C32 C37 C38 119.9(4)
C31 C32 C33 C34 2.9(7)
C36 C31 C32 C37 172.9(3)
C36 C31 C32 C33 -5.3(5)
C36 C35 C34 C33 -0.6(7)
C36 C35 C34 C40 177.9(5)
C47 C46 C51 C58 -173.5(3)
C47 C46 C51 C50 2.1(5)
C47 C48 C49 C50 0.1(6)
C47 C48 C49 C55 -179.3(4)
C46 P2 C31 C36 124.7(3)
C46 P2 C31 C32 -63.4(3)
C46 C47 C52 C54 -122.0(4)
C46 C47 C52 C53 113.5(4)
C46 C47 C48 C49 1.3(6)
C46 C51 C58 C59 101.2(4)
C46 C51 C58 C60 -135.1(4)
C46 C51 C50 C49 -0.8(6)
C52 C47 C46 P2 -8.5(5)
C52 C47 C46 C51 173.6(4)
C52 C47 C48 C49 -175.0(4)
C16 P1 C1 C2 125.8(3)
C16 P1 C1 C6 -62.7(3)
C16 C21 C28 C29 111.8(4)
C16 C21 C28 C30 -125.0(4)
C16 C21 C20 C19 1.5(6)
C16 C17 C18 C19 -1.2(7)
C16 C17 C22 C23 127.7(4)
C16 C17 C22 C24 -109.2(5)
C1 P1 C16 C21 -40.6(3)
C1 P1 C16 C17 137.1(3)
C1 C2 C13 C15 -156.9(4)
C1 C2 C13 C14 77.9(5)
C1 C2 C3 C4 -2.1(6)
C1 C6 C5 C4 1.4(7)
C1 C6 C7 C8 119.3(5)
C1 C6 C7 C9 -115.0(5)
C51 C50 C49 C48 -0.4(6)
C51 C50 C49 C55 179.1(4)
C48 C47 C46 P2 175.5(3)
C48 C47 C46 C51 -2.4(5)
C48 C47 C52 C54 54.1(5)
C48 C47 C52 C53 -70.5(5)
C48 C49 C55 C56 98.9(6)
C48 C49 C55 C57 -131.1(6)
C32 C31 C36 C43 -173.3(3)
C32 C31 C36 C35 4.7(5)
C32 C33 C34 C35 0.1(8)
C32 C33 C34 C40 -178.5(5)
C2 C1 C6 C5 -5.2(5)
C2 C1 C6 C7 173.1(3)
C2 C3 C4 C5 -1.8(7)
C2 C3 C4 C10 177.9(5)
C21 C16 C17 C18 5.5(5)
C21 C16 C17 C22 -176.8(4)
C17 C16 C21 C28 175.4(3)
C17 C16 C21 C20 -5.6(5)
C17 C18 C19 C20 -2.9(7)
C17 C18 C19 C25 175.9(5)
C58 C51 C50 C49 175.2(4)
C50 C51 C58 C59 -74.5(4)
C50 C51 C58 C60 49.3(4)
C50 C49 C55 C56 -80.5(6)
C50 C49 C55 C57 49.5(7)
C37 C32 C33 C34 -175.4(4)
C18 C17 C22 C23 -54.4(5)
C18 C17 C22 C24 68.6(5)
C18 C19 C20 C21 2.7(7)
C18 C19 C25 C27 -98.4(8)
C18 C19 C25 C26 105.9(8)
C6 C1 C2 C13 -171.9(3)
C6 C1 C2 C3 5.5(5)
C6 C5 C4 C3 2.2(7)
C6 C5 C4 C10 -177.5(5)
C43 C36 C35 C34 176.3(4)
C35 C36 C43 C45 64.9(5)
C35 C36 C43 C44 -60.1(5)
C35 C34 C40 C42 58.1(10)
C35 C34 C40 C41 -84.6(10)
C13 C2 C3 C4 175.4(4)
C3 C2 C13 C15 25.7(5)
C3 C2 C13 C14 -99.4(5)
C3 C4 C10 C11 -91.0(7)
C3 C4 C10 C12 41.5(10)
C28 C21 C20 C19 -179.4(4)
C33 C32 C37 C39 64.2(5)
C33 C32 C37 C38 -61.8(5)
C33 C34 C40 C42 -123.4(8)
C33 C34 C40 C41 93.9(10)
C22 C17 C18 C19 -179.1(4)
C20 C21 C28 C29 -67.2(5)
C20 C21 C28 C30 56.1(5)
C20 C19 C25 C27 80.3(9)
C20 C19 C25 C26 -75.3(8)
C5 C6 C7 C8 -62.4(5)
C5 C6 C7 C9 63.4(6)
C5 C4 C10 C11 88.6(8)
C5 C4 C10 C12 -138.9(8)
C7 C6 C5 C4 -177.1(4)
C25 C19 C20 C21 -176.1(4)
